data_7241075
loop_
_publ_author_name
'Dubskikh, Vadim A.'
'Lysova , Anna'
'Samsonenko, Denis G.'
'Dybtsev, Danil N.'
'Fedin, Vladimir P.'

_publ_section_title
;
 Topological polymorphism and temperature-driven topotactical transitions
 of metal-organic coordination polymers
;
_journal_name_full CrystEngComm
_journal_paper_doi 10.1039/D0CE01045F
_journal_year 2020
_chemical_formula_sum 'C45 H47 Mg3 N5 O17 S6'
_chemical_formula_weight 1195.16
_space_group_crystal_system triclinic
_space_group_IT_number 2
_space_group_name_Hall '-P 1'
_space_group_name_H-M_alt 'P -1'
_atom_sites_solution_hydrogens geom
_atom_sites_solution_primary dual
_atom_sites_solution_secondary difmap
_audit_creation_method SHELXL-2018/3
_audit_update_record
;
2020-07-08 deposited with the CCDC.	2020-08-18 downloaded from the CCDC.
;
_cell_angle_alpha 104.309(6)
_cell_angle_beta 109.946(6)
_cell_angle_gamma 96.773(5)
_cell_formula_units_Z 1
_cell_length_a 9.7723(6)
_cell_length_b 12.8960(9)
_cell_length_c 13.7128(10)
_cell_measurement_reflns_used 8897
_cell_measurement_temperature 140(2)
_cell_measurement_theta_max 28.97
_cell_measurement_theta_min 2.48
_cell_volume 1534.8(2)
_computing_cell_refinement 'CrysAlisPro 1.171.39.46 (Rigaku OD, 2015)'
_computing_data_collection 'CrysAlisPro 1.171.39.46 (Rigaku OD, 2015)'
_computing_data_reduction 'CrysAlisPro 1.171.39.46 (Rigaku OD, 2015)'
_computing_molecular_graphics 'ShelXle (H\"ubschle, 2011)'
_computing_publication_material 'CIFTAB (Sheldrick, 2015)'
_computing_structure_refinement 'SHELXL-2018 (Sheldrick, 2015)'
_computing_structure_solution 'SHELXT-2018 (Sheldrick, 2015)'
_diffrn_ambient_temperature 140(2)
_diffrn_detector 'CCD plate'
_diffrn_detector_area_resol_mean 10.6
_diffrn_detector_type AtlasS2
_diffrn_measured_fraction_theta_full 0.999
_diffrn_measured_fraction_theta_max 0.999
_diffrn_measurement_device 'four-circle diffractometer'
_diffrn_measurement_device_type 'New Xcalibur, AtlasS2'
_diffrn_measurement_method '\w scans'
_diffrn_radiation_monochromator graphite
_diffrn_radiation_probe x-ray
_diffrn_radiation_source 'fine-focus sealed tube'
_diffrn_radiation_type MoK\a
_diffrn_radiation_wavelength 0.71073
_diffrn_reflns_av_R_equivalents 0.0317
_diffrn_reflns_av_unetI/netI 0.0273
_diffrn_reflns_Laue_measured_fraction_full 0.999
_diffrn_reflns_Laue_measured_fraction_max 0.999
_diffrn_reflns_limit_h_max 11
_diffrn_reflns_limit_h_min -11
_diffrn_reflns_limit_k_max 15
_diffrn_reflns_limit_k_min -15
_diffrn_reflns_limit_l_max 16
_diffrn_reflns_limit_l_min -16
_diffrn_reflns_number 22815
_diffrn_reflns_point_group_measured_fraction_full 0.999
_diffrn_reflns_point_group_measured_fraction_max 0.999
_diffrn_reflns_theta_full 25.242
_diffrn_reflns_theta_max 25.681
_diffrn_reflns_theta_min 2.274
_diffrn_source 'sealed X-ray tube'
_exptl_absorpt_coefficient_mu 0.318
_exptl_absorpt_correction_T_max 1.00000
_exptl_absorpt_correction_T_min 0.96073
_exptl_absorpt_correction_type multi-scan
_exptl_absorpt_process_details
;
CrysAlisPro 1.171.39.46 (Rigaku Oxford Diffraction, 2015)
Empirical absorption correction using spherical harmonics,
implemented in SCALE3 ABSPACK scaling algorithm.
;
_exptl_crystal_colour colorless
_exptl_crystal_density_diffrn 1.293
_exptl_crystal_description block
_exptl_crystal_F_000 620
_exptl_crystal_size_max 0.24
_exptl_crystal_size_mid 0.20
_exptl_crystal_size_min 0.19
_refine_diff_density_max 1.114
_refine_diff_density_min -0.532
_refine_diff_density_rms 0.117
_refine_ls_extinction_method none
_refine_ls_goodness_of_fit_ref 1.088
_refine_ls_hydrogen_treatment constr
_refine_ls_matrix_type full
_refine_ls_number_parameters 496
_refine_ls_number_reflns 5815
_refine_ls_number_restraints 353
_refine_ls_restrained_S_all 1.096
_refine_ls_R_factor_all 0.0683
_refine_ls_R_factor_gt 0.0602
_refine_ls_shift/su_max 0.002
_refine_ls_shift/su_mean 0.000
_refine_ls_structure_factor_coef Fsqd
_refine_ls_weighting_details 'w=1/[\s^2^(Fo^2^)+(0.1083P)^2^+2.7700P] where P=(Fo^2^+2Fc^2^)/3'
_refine_ls_weighting_scheme calc
_refine_ls_wR_factor_gt 0.1816
_refine_ls_wR_factor_ref 0.1868
_reflns_Friedel_coverage 0.000
_reflns_number_gt 5032
_reflns_number_total 5815
_reflns_threshold_expression 'I > 2\s(I)'
_cod_data_source_file d0ce01045f2.cif
_cod_data_source_block SMG-2r
_cod_original_cell_volume 1534.78(19)
_cod_database_code 7241075
_shelx_shelxl_version_number 2018/3
_shelx_space_group_comment
;
The symmetry employed for this shelxl refinement is uniquely defined
by the following loop, which should always be used as a source of
symmetry information in preference to the above space-group names.
They are only intended as comments.
;
_shelx_estimated_absorpt_t_min 0.928
_shelx_estimated_absorpt_t_max 0.942

loop_
_space_group_symop_operation_xyz
'x, y, z'
'-x, -y, -z'

loop_
_atom_site_label
_atom_site_type_symbol
_atom_site_fract_x
_atom_site_fract_y
_atom_site_fract_z
_atom_site_U_iso_or_equiv
_atom_site_adp_type
_atom_site_occupancy
_atom_site_site_symmetry_order
_atom_site_calc_flag
_atom_site_refinement_flags_posn
_atom_site_refinement_flags_adp
_atom_site_refinement_flags_occupancy
_atom_site_disorder_assembly
_atom_site_disorder_group
Mg1 Mg 0.41100(12) 0.75399(8) 0.60047(8) 0.0205(3) Uani 1 1 d . . . . .
Mg2 Mg 0.500000 0.500000 0.500000 0.0160(3) Uani 1 2 d S . P . .
O11 O 0.5951(3) 0.79067(18) 0.5699(2) 0.0260(5) Uani 1 1 d . . . . .
O12 O 0.6661(2) 0.63330(18) 0.51857(18) 0.0229(5) Uani 1 1 d . . . . .
C11 C 0.6756(3) 0.7346(2) 0.5362(2) 0.0198(6) Uani 1 1 d . . . . .
C12 C 0.7962(4) 0.7969(3) 0.5151(3) 0.0227(7) Uani 1 1 d . . . . .
C13 C 0.9025(4) 0.7616(3) 0.4812(3) 0.0279(7) Uani 1 1 d . . . . .
H13 H 0.911192 0.687232 0.464467 0.033 Uiso 1 1 calc R U . . .
C14 C 0.9999(4) 0.8480(3) 0.4731(3) 0.0283(7) Uani 1 1 d . . . . .
H14 H 1.081022 0.837354 0.451349 0.034 Uiso 1 1 calc R U . . .
C15 C 0.9642(4) 0.9469(3) 0.4998(3) 0.0228(7) Uani 1 1 d . . . . .
S1 S 0.81207(9) 0.93656(6) 0.53723(7) 0.0255(2) Uani 1 1 d . . . . .
O21 O 0.2752(3) 0.70196(19) 0.44184(18) 0.0271(5) Uani 1 1 d . . . . .
O22 O 0.3490(2) 0.54811(18) 0.38337(17) 0.0230(5) Uani 1 1 d . . . . .
C21 C 0.2730(3) 0.6181(3) 0.3700(2) 0.0200(6) Uani 1 1 d . . . . .
C22 C 0.1661(4) 0.6011(3) 0.2570(3) 0.0257(7) Uani 1 1 d . . . . .
C23 C 0.0494(5) 0.6491(4) 0.2220(3) 0.0439(10) Uani 1 1 d . . . . .
H23 H 0.024894 0.704334 0.269277 0.053 Uiso 1 1 calc R U . . .
C24 C -0.0314(5) 0.6083(4) 0.1081(3) 0.0504(12) Uani 1 1 d . . . . .
H24 H -0.116384 0.632706 0.070657 0.061 Uiso 1 1 calc R U . . .
C25 C 0.0257(4) 0.5303(3) 0.0579(3) 0.0343(9) Uani 1 1 d . . . . .
S2 S 0.17981(9) 0.50622(7) 0.15010(6) 0.0254(2) Uani 1 1 d . . . . .
O31 O 0.5566(2) 0.40331(17) 0.38099(16) 0.0203(5) Uani 1 1 d . . . . .
O32 O 0.4640(3) 0.25782(19) 0.23577(18) 0.0306(6) Uani 1 1 d . . . . .
C31 C 0.5070(4) 0.3589(3) 0.2777(2) 0.0219(7) Uani 1 1 d . . . . .
C32 C 0.5167(4) 0.4292(3) 0.2090(2) 0.0216(7) Uani 1 1 d . . . . .
C33 C 0.5818(4) 0.5375(3) 0.2415(3) 0.0243(7) Uani 1 1 d . . . . .
H33 H 0.624268 0.582638 0.315392 0.029 Uiso 1 1 calc R U . . .
C34 C 0.5791(4) 0.5754(3) 0.1528(3) 0.0284(8) Uani 1 1 d . . . . .
H34 H 0.619795 0.649097 0.160886 0.034 Uiso 1 1 calc R U . . .
C35 C 0.5120(4) 0.4954(3) 0.0539(2) 0.0226(7) Uani 1 1 d . . . . .
S3 S 0.45266(10) 0.37150(6) 0.06967(6) 0.0241(2) Uani 1 1 d . . . . .
O1 O 0.4079(3) 0.91401(19) 0.6488(2) 0.0326(6) Uani 1 1 d D . . . .
C11D C 0.4877(5) 0.9979(3) 0.6606(3) 0.0401(9) Uani 1 1 d D . . . .
H11D H 0.561289 0.992103 0.630020 0.048 Uiso 1 1 calc R U . . .
N1 N 0.4832(4) 1.0969(3) 0.7118(3) 0.0453(9) Uani 1 1 d D . . . .
C12D C 0.3712(6) 1.1119(4) 0.7585(5) 0.0617(14) Uani 1 1 d D . . . .
H12A H 0.419968 1.156509 0.835268 0.093 Uiso 1 1 calc R U . . .
H12B H 0.317707 1.040197 0.753085 0.093 Uiso 1 1 calc R U . . .
H12C H 0.300360 1.149225 0.718521 0.093 Uiso 1 1 calc R U . . .
C13D C 0.5809(6) 1.1938(4) 0.7203(5) 0.0658(15) Uani 1 1 d D . . . .
H13A H 0.521518 1.244315 0.693239 0.099 Uiso 1 1 calc R U . . .
H13B H 0.640402 1.173600 0.676622 0.099 Uiso 1 1 calc R U . . .
H13C H 0.647499 1.229627 0.796718 0.099 Uiso 1 1 calc R U . . .
O2 O 0.2269(3) 0.7232(2) 0.6398(2) 0.0383(6) Uani 1 1 d D U . . .
C21D C 0.1586(12) 0.7709(9) 0.6884(9) 0.037(2) Uani 0.3333 1 d D U P A 1
H21D H 0.172074 0.847053 0.695947 0.044 Uiso 0.3333 1 calc R U P A 1
N2 N 0.0700(14) 0.7372(9) 0.7322(10) 0.055(2) Uani 0.3333 1 d D U P A 1
C22D C -0.0071(18) 0.8021(13) 0.7877(13) 0.073(4) Uani 0.3333 1 d D U P A 1
H22A H -0.045266 0.853450 0.748651 0.109 Uiso 0.3333 1 calc R U P A 1
H22B H 0.062068 0.843379 0.862251 0.109 Uiso 0.3333 1 calc R U P A 1
H22C H -0.090561 0.753812 0.789836 0.109 Uiso 0.3333 1 calc R U P A 1
C23D C 0.051(2) 0.6224(11) 0.7218(17) 0.069(3) Uani 0.3333 1 d D U P A 1
H23A H -0.026725 0.580076 0.650804 0.104 Uiso 0.3333 1 calc R U P A 1
H23B H 0.022468 0.608652 0.780025 0.104 Uiso 0.3333 1 calc R U P A 1
H23C H 0.145531 0.600159 0.727468 0.104 Uiso 0.3333 1 calc R U P A 1
C21' C 0.2149(14) 0.7309(10) 0.7247(8) 0.042(2) Uani 0.3333 1 d D U P A 2
H21' H 0.274329 0.794564 0.783567 0.051 Uiso 0.3333 1 calc R U P A 2
N2' N 0.1289(13) 0.6613(9) 0.7458(9) 0.053(2) Uani 0.3333 1 d D U P A 2
C22' C 0.0350(16) 0.5630(10) 0.6589(10) 0.052(2) Uani 0.3333 1 d D U P A 2
H22D H -0.063270 0.576866 0.622531 0.078 Uiso 0.3333 1 calc R U P A 2
H22E H 0.023348 0.502960 0.689511 0.078 Uiso 0.3333 1 calc R U P A 2
H22F H 0.081352 0.542629 0.605936 0.078 Uiso 0.3333 1 calc R U P A 2
C23' C 0.1371(18) 0.6682(13) 0.8549(9) 0.063(3) Uani 0.3333 1 d D U P A 2
H23D H 0.135682 0.595378 0.864656 0.095 Uiso 0.3333 1 calc R U P A 2
H23E H 0.051387 0.694515 0.865122 0.095 Uiso 0.3333 1 calc R U P A 2
H23F H 0.229741 0.719278 0.908498 0.095 Uiso 0.3333 1 calc R U P A 2
C21" C 0.1567(14) 0.6308(8) 0.5967(12) 0.058(2) Uani 0.3333 1 d D U P A -3
H21" H 0.181576 0.583760 0.543161 0.069 Uiso 0.3333 1 calc R U P A -3
N2" N 0.0462(14) 0.5917(11) 0.6209(11) 0.069(3) Uani 0.3333 1 d D U P A -3
C22" C 0.0191(17) 0.6581(12) 0.7107(12) 0.065(3) Uani 0.3333 1 d D U P A -3
H22G H 0.073276 0.641093 0.777361 0.097 Uiso 0.3333 1 calc R U P A -3
H22H H -0.088086 0.642552 0.695234 0.097 Uiso 0.3333 1 calc R U P A -3
H22I H 0.053707 0.735927 0.720641 0.097 Uiso 0.3333 1 calc R U P A -3
C23" C -0.0583(19) 0.4923(12) 0.5492(14) 0.079(4) Uani 0.3333 1 d D U P A -3
H23G H -0.016656 0.452916 0.499222 0.118 Uiso 0.3333 1 calc R U P A -3
H23H H -0.151371 0.509421 0.507189 0.118 Uiso 0.3333 1 calc R U P A -3
H23I H -0.078746 0.446220 0.591957 0.118 Uiso 0.3333 1 calc R U P A -3
O3 O -0.226(2) 1.0628(15) 0.8863(14) 0.095(5) Uani 0.25 1 d D U P B 2
C31D C -0.166(2) 0.9912(18) 0.8620(16) 0.073(4) Uani 0.25 1 d D U P B 2
H31D H -0.210659 0.920281 0.858777 0.088 Uiso 0.25 1 calc R U P B 2
N3 N -0.0459(19) 0.9976(13) 0.8392(13) 0.071(3) Uani 0.25 1 d D U P B 2
C32D C 0.050(2) 1.1049(15) 0.8764(18) 0.072(5) Uani 0.25 1 d D U P B 2
H32A H 0.103804 1.108650 0.828425 0.108 Uiso 0.25 1 calc R U P B 2
H32B H 0.121403 1.118892 0.951026 0.108 Uiso 0.25 1 calc R U P B 2
H32C H -0.010792 1.160369 0.875027 0.108 Uiso 0.25 1 calc R U P B 2
C33D C 0.012(3) 0.9056(19) 0.7985(16) 0.076(5) Uani 0.25 1 d D U P B 2
H33A H 0.023721 0.909424 0.731344 0.114 Uiso 0.25 1 calc R U P B 2
H33B H -0.058313 0.837042 0.783228 0.114 Uiso 0.25 1 calc R U P B 2
H33C H 0.108553 0.907754 0.853312 0.114 Uiso 0.25 1 calc R U P B 2
O4 O 0.691(2) 1.0781(14) 0.9651(15) 0.088(5) Uani 0.25 1 d D U P C -1
C41D C 0.594(2) 0.9990(18) 0.9386(17) 0.100(6) Uani 0.25 1 d D U P C -1
H41D H 0.591219 0.936748 0.882893 0.120 Uiso 0.25 1 calc R U P C -1
N4 N 0.492(3) 0.9904(16) 0.9794(12) 0.084(5) Uani 0.25 1 d D U P C -1
C42D C 0.388(3) 0.8868(17) 0.9302(18) 0.075(5) Uani 0.25 1 d D U P C -1
H42A H 0.352891 0.868487 0.984271 0.112 Uiso 0.25 1 calc R U P C -1
H42B H 0.435971 0.829888 0.903759 0.112 Uiso 0.25 1 calc R U P C -1
H42C H 0.302349 0.891121 0.868903 0.112 Uiso 0.25 1 calc R U P C -1
C43D C 0.497(4) 1.0840(18) 1.0628(19) 0.095(6) Uani 0.25 1 d D U P C -1
H43A H 0.397421 1.100875 1.044401 0.142 Uiso 0.25 1 calc R U P C -1
H43B H 0.568992 1.146974 1.068732 0.142 Uiso 0.25 1 calc R U P C -1
H43C H 0.526202 1.068211 1.132545 0.142 Uiso 0.25 1 calc R U P C -1

loop_
_atom_site_aniso_label
_atom_site_aniso_U_11
_atom_site_aniso_U_22
_atom_site_aniso_U_33
_atom_site_aniso_U_23
_atom_site_aniso_U_13
_atom_site_aniso_U_12
Mg1 0.0299(6) 0.0179(5) 0.0139(5) 0.0076(4) 0.0080(4) 0.0012(4)
Mg2 0.0227(7) 0.0143(7) 0.0092(6) 0.0063(5) 0.0039(6) -0.0017(5)
O11 0.0295(12) 0.0204(11) 0.0306(13) 0.0114(10) 0.0140(11) -0.0008(9)
O12 0.0253(12) 0.0182(11) 0.0232(12) 0.0092(9) 0.0078(9) -0.0041(9)
C11 0.0210(15) 0.0180(15) 0.0152(14) 0.0080(12) 0.0017(12) -0.0048(12)
C12 0.0248(16) 0.0164(15) 0.0228(16) 0.0090(13) 0.0052(13) -0.0050(12)
C13 0.0306(18) 0.0174(15) 0.0362(19) 0.0116(14) 0.0132(15) -0.0012(13)
C14 0.0280(18) 0.0230(17) 0.037(2) 0.0116(15) 0.0162(15) 0.0004(14)
C15 0.0226(16) 0.0200(16) 0.0241(17) 0.0092(13) 0.0079(13) -0.0035(13)
S1 0.0259(4) 0.0174(4) 0.0352(5) 0.0109(3) 0.0144(4) -0.0015(3)
O21 0.0326(13) 0.0262(12) 0.0172(11) 0.0077(10) 0.0035(10) 0.0036(10)
O22 0.0270(12) 0.0251(12) 0.0144(11) 0.0096(9) 0.0037(9) 0.0023(9)
C21 0.0212(15) 0.0213(15) 0.0153(15) 0.0090(13) 0.0045(12) -0.0026(12)
C22 0.0282(17) 0.0242(16) 0.0163(16) 0.0036(13) 0.0026(13) -0.0004(13)
C23 0.044(2) 0.049(2) 0.0211(19) -0.0011(17) -0.0034(17) 0.020(2)
C24 0.047(2) 0.059(3) 0.023(2) -0.0017(19) -0.0082(18) 0.028(2)
C25 0.0296(18) 0.038(2) 0.0176(18) 0.0021(15) -0.0077(14) 0.0071(16)
S2 0.0237(4) 0.0297(4) 0.0142(4) 0.0049(3) -0.0011(3) 0.0040(3)
O31 0.0302(12) 0.0200(11) 0.0108(10) 0.0079(8) 0.0070(9) 0.0019(9)
O32 0.0519(16) 0.0213(12) 0.0152(11) 0.0071(9) 0.0104(11) 0.0002(11)
C31 0.0301(17) 0.0237(16) 0.0144(15) 0.0089(13) 0.0101(13) 0.0037(13)
C32 0.0294(17) 0.0248(16) 0.0125(14) 0.0099(12) 0.0076(13) 0.0056(13)
C33 0.0340(18) 0.0247(16) 0.0139(15) 0.0092(13) 0.0079(13) 0.0023(14)
C34 0.043(2) 0.0256(17) 0.0169(16) 0.0105(14) 0.0112(15) -0.0001(15)
C35 0.0324(17) 0.0226(16) 0.0164(16) 0.0121(13) 0.0103(13) 0.0040(13)
S3 0.0394(5) 0.0214(4) 0.0114(4) 0.0082(3) 0.0092(3) 0.0014(3)
O1 0.0467(15) 0.0186(12) 0.0335(14) 0.0087(10) 0.0174(12) 0.0032(11)
C11D 0.045(2) 0.035(2) 0.039(2) 0.0137(18) 0.0145(19) 0.0060(18)
N1 0.058(2) 0.0290(17) 0.044(2) 0.0101(15) 0.0174(18) 0.0025(16)
C12D 0.078(4) 0.043(3) 0.070(4) 0.011(2) 0.041(3) 0.009(2)
C13D 0.073(4) 0.037(2) 0.080(4) 0.019(3) 0.024(3) -0.001(2)
O2 0.0400(15) 0.0361(14) 0.0493(16) 0.0199(13) 0.0265(13) 0.0045(12)
C21D 0.035(4) 0.058(4) 0.033(4) 0.022(3) 0.026(3) 0.008(4)
N2 0.047(4) 0.080(5) 0.049(4) 0.028(4) 0.027(3) 0.007(4)
C22D 0.052(7) 0.126(9) 0.042(6) 0.012(7) 0.031(6) 0.014(7)
C23D 0.060(4) 0.075(5) 0.070(4) 0.022(4) 0.023(4) 0.010(4)
C21' 0.043(4) 0.050(4) 0.051(4) 0.021(3) 0.036(3) 0.009(3)
N2' 0.045(4) 0.059(4) 0.063(4) 0.015(3) 0.036(3) 0.001(3)
C22' 0.048(4) 0.055(5) 0.064(5) 0.029(4) 0.030(4) 0.000(4)
C23' 0.063(5) 0.070(6) 0.065(5) 0.024(5) 0.036(5) 0.004(5)
C21" 0.053(4) 0.060(4) 0.061(4) 0.020(4) 0.023(4) 0.005(4)
N2" 0.057(4) 0.073(5) 0.071(5) 0.017(4) 0.023(4) 0.007(4)
C22" 0.059(4) 0.065(5) 0.066(4) 0.019(4) 0.018(4) 0.019(4)
C23" 0.065(6) 0.074(7) 0.082(7) 0.018(6) 0.017(6) 0.004(6)
O3 0.082(8) 0.096(9) 0.061(7) 0.001(7) -0.014(7) 0.030(7)
C31D 0.075(7) 0.078(7) 0.047(6) 0.018(6) -0.006(6) 0.039(6)
N3 0.083(7) 0.080(7) 0.039(6) 0.023(5) -0.001(5) 0.041(6)
C32D 0.090(9) 0.073(8) 0.046(7) 0.025(7) 0.007(7) 0.039(7)
C33D 0.092(9) 0.084(9) 0.037(7) 0.022(7) -0.003(7) 0.039(8)
O4 0.087(11) 0.072(9) 0.075(10) -0.008(8) 0.017(9) 0.013(8)
C41D 0.116(11) 0.080(9) 0.077(10) -0.002(9) 0.027(9) 0.013(8)
N4 0.138(11) 0.070(8) 0.054(9) 0.024(7) 0.047(9) 0.017(8)
C42D 0.125(13) 0.062(9) 0.057(9) 0.020(8) 0.054(10) 0.031(10)
C43D 0.158(14) 0.070(11) 0.063(10) 0.026(9) 0.050(11) 0.019(11)

loop_
_atom_type_symbol
_atom_type_description
_atom_type_scat_dispersion_real
_atom_type_scat_dispersion_imag
_atom_type_scat_source
C C 0.0033 0.0016 'International Tables Vol C Tables 4.2.6.8 and 6.1.1.4'
H H 0.0000 0.0000 'International Tables Vol C Tables 4.2.6.8 and 6.1.1.4'
N N 0.0061 0.0033 'International Tables Vol C Tables 4.2.6.8 and 6.1.1.4'
O O 0.0106 0.0060 'International Tables Vol C Tables 4.2.6.8 and 6.1.1.4'
Mg Mg 0.0486 0.0363 'International Tables Vol C Tables 4.2.6.8 and 6.1.1.4'
S S 0.1246 0.1234 'International Tables Vol C Tables 4.2.6.8 and 6.1.1.4'

loop_
_geom_angle_atom_site_label_1
_geom_angle_atom_site_label_2
_geom_angle_atom_site_label_3
_geom_angle
_geom_angle_site_symmetry_1
_geom_angle_site_symmetry_3
_geom_angle_publ_flag
O11 Mg1 Mg2 73.51(7) . . ?
O11 Mg1 O31 95.76(10) . 2_666 ?
O11 Mg1 O32 94.29(11) . 2_666 ?
O11 Mg1 C31 100.89(11) . 2_666 ?
O11 Mg1 O1 90.95(11) . . ?
O11 Mg1 O2 176.86(12) . . ?
O11 Mg1 C21" 159.4(3) . . ?
O21 Mg1 Mg2 76.82(7) . . ?
O21 Mg1 O11 93.49(11) . . ?
O21 Mg1 O31 98.01(10) . 2_666 ?
O21 Mg1 O32 157.69(11) . 2_666 ?
O21 Mg1 C31 127.69(11) . 2_666 ?
O21 Mg1 O1 103.84(11) . . ?
O21 Mg1 O2 89.18(12) . . ?
O21 Mg1 C21" 76.5(3) . . ?
O31 Mg1 Mg2 32.01(6) 2_666 . ?
O31 Mg1 O32 60.42(9) 2_666 2_666 ?
O31 Mg1 C31 31.12(9) 2_666 2_666 ?
O31 Mg1 C21" 68.5(3) 2_666 . ?
O32 Mg1 Mg2 85.42(7) 2_666 . ?
O32 Mg1 C31 30.07(10) 2_666 2_666 ?
O32 Mg1 C21" 89.2(3) 2_666 . ?
C31 Mg1 Mg2 60.28(8) 2_666 . ?
C31 Mg1 C21" 72.7(4) 2_666 . ?
O1 Mg1 Mg2 164.43(9) . . ?
O1 Mg1 O31 156.69(11) . 2_666 ?
O1 Mg1 O32 96.90(11) . 2_666 ?
O1 Mg1 C31 125.62(11) . 2_666 ?
O1 Mg1 O2 86.81(11) . . ?
O1 Mg1 C21" 108.8(3) . . ?
O2 Mg1 Mg2 108.75(8) . . ?
O2 Mg1 O31 85.48(10) . 2_666 ?
O2 Mg1 O32 83.81(11) . 2_666 ?
O2 Mg1 C31 78.69(11) . 2_666 ?
O2 Mg1 C21" 23.4(2) . . ?
C21" Mg1 Mg2 86.6(3) . . ?
Mg1 Mg2 Mg1 180.000(18) 2_666 . ?
O12 Mg2 Mg1 69.51(7) . . ?
O12 Mg2 Mg1 69.51(7) 2_666 2_666 ?
O12 Mg2 Mg1 110.49(7) . 2_666 ?
O12 Mg2 Mg1 110.49(7) 2_666 . ?
O12 Mg2 O12 180.0 2_666 . ?
O22 Mg2 Mg1 65.32(6) 2_666 2_666 ?
O22 Mg2 Mg1 65.32(7) . . ?
O22 Mg2 Mg1 114.68(6) 2_666 . ?
O22 Mg2 Mg1 114.68(7) . 2_666 ?
O22 Mg2 O12 88.71(9) . . ?
O22 Mg2 O12 88.71(9) 2_666 2_666 ?
O22 Mg2 O12 91.29(9) . 2_666 ?
O22 Mg2 O12 91.29(9) 2_666 . ?
O22 Mg2 O22 180.00(12) 2_666 . ?
O22 Mg2 O31 90.00(9) . . ?
O22 Mg2 O31 90.00(9) . 2_666 ?
O22 Mg2 O31 90.00(9) 2_666 . ?
O22 Mg2 O31 90.00(9) 2_666 2_666 ?
O31 Mg2 Mg1 33.39(6) . 2_666 ?
O31 Mg2 Mg1 33.39(6) 2_666 . ?
O31 Mg2 Mg1 146.61(6) . . ?
O31 Mg2 Mg1 146.61(6) 2_666 2_666 ?
O31 Mg2 O12 88.79(9) . . ?
O31 Mg2 O12 88.79(9) 2_666 2_666 ?
O31 Mg2 O12 91.21(9) . 2_666 ?
O31 Mg2 O12 91.21(9) 2_666 . ?
O31 Mg2 O31 180.0 . 2_666 ?
C11 O11 Mg1 134.0(2) . . ?
C11 O12 Mg2 134.4(2) . . ?
O11 C11 C12 115.5(3) . . ?
O12 C11 O11 127.4(3) . . ?
O12 C11 C12 117.1(3) . . ?
C11 C12 S1 118.6(2) . . ?
C13 C12 C11 130.0(3) . . ?
C13 C12 S1 111.3(2) . . ?
C12 C13 H13 123.6 . . ?
C12 C13 C14 112.9(3) . . ?
C14 C13 H13 123.6 . . ?
C13 C14 H14 123.6 . . ?
C15 C14 C13 112.8(3) . . ?
C15 C14 H14 123.6 . . ?
C14 C15 C15 128.8(4) . 2_776 ?
C14 C15 S1 111.3(2) . . ?
C15 C15 S1 120.0(3) 2_776 . ?
C12 S1 C15 91.71(15) . . ?
C21 O21 Mg1 126.8(2) . . ?
C21 O22 Mg2 143.3(2) . . ?
O21 C21 C22 116.0(3) . . ?
O22 C21 O21 127.3(3) . . ?
O22 C21 C22 116.7(3) . . ?
C21 C22 S2 119.3(3) . . ?
C23 C22 C21 129.3(3) . . ?
C23 C22 S2 111.3(3) . . ?
C22 C23 H23 123.5 . . ?
C22 C23 C24 113.0(4) . . ?
C24 C23 H23 123.5 . . ?
C23 C24 H24 123.7 . . ?
C25 C24 C23 112.6(4) . . ?
C25 C24 H24 123.7 . . ?
C24 C25 C25 129.0(4) . 2_565 ?
C24 C25 S2 111.4(3) . . ?
C25 C25 S2 119.6(4) 2_565 . ?
C22 S2 C25 91.62(17) . . ?
Mg2 O31 Mg1 114.60(9) . 2_666 ?
C31 O31 Mg1 88.43(18) . 2_666 ?
C31 O31 Mg2 140.8(2) . . ?
C31 O32 Mg1 86.61(19) . 2_666 ?
O31 C31 Mg1 60.45(16) . 2_666 ?
O31 C31 C32 118.5(3) . . ?
O32 C31 Mg1 63.32(17) . 2_666 ?
O32 C31 O31 121.4(3) . . ?
O32 C31 C32 119.8(3) . . ?
C32 C31 Mg1 158.5(2) . 2_666 ?
C31 C32 S3 119.6(2) . . ?
C33 C32 C31 128.2(3) . . ?
C33 C32 S3 112.1(2) . . ?
C32 C33 H33 123.9 . . ?
C32 C33 C34 112.2(3) . . ?
C34 C33 H33 123.9 . . ?
C33 C34 H34 123.3 . . ?
C35 C34 C33 113.4(3) . . ?
C35 C34 H34 123.3 . . ?
C34 C35 C35 128.5(4) . 2_665 ?
C34 C35 S3 110.9(2) . . ?
C35 C35 S3 120.6(3) 2_665 . ?
C32 S3 C35 91.48(15) . . ?
C11D O1 Mg1 134.7(3) . . ?
O1 C11D H11D 116.9 . . ?
O1 C11D N1 126.2(4) . . ?
N1 C11D H11D 116.9 . . ?
C11D N1 C12D 119.8(4) . . ?
C11D N1 C13D 122.8(4) . . ?
C13D N1 C12D 117.4(4) . . ?
N1 C12D H12A 109.5 . . ?
N1 C12D H12B 109.5 . . ?
N1 C12D H12C 109.5 . . ?
H12A C12D H12B 109.5 . . ?
H12A C12D H12C 109.5 . . ?
H12B C12D H12C 109.5 . . ?
N1 C13D H13A 109.5 . . ?
N1 C13D H13B 109.5 . . ?
N1 C13D H13C 109.5 . . ?
H13A C13D H13B 109.5 . . ?
H13A C13D H13C 109.5 . . ?
H13B C13D H13C 109.5 . . ?
C21D O2 Mg1 140.4(6) . . ?
C21' O2 Mg1 132.1(6) . . ?
C21" O2 Mg1 113.1(6) . . ?
O2 C21D H21D 114.0 . . ?
O2 C21D N2 131.9(11) . . ?
N2 C21D H21D 114.0 . . ?
C21D N2 C22D 127.0(10) . . ?
C21D N2 C23D 113.8(10) . . ?
C23D N2 C22D 119.2(8) . . ?
N2 C22D H22A 109.5 . . ?
N2 C22D H22B 109.5 . . ?
N2 C22D H22C 109.5 . . ?
H22A C22D H22B 109.5 . . ?
H22A C22D H22C 109.5 . . ?
H22B C22D H22C 109.5 . . ?
N2 C23D H23A 109.5 . . ?
N2 C23D H23B 109.5 . . ?
N2 C23D H23C 109.5 . . ?
H23A C23D H23B 109.5 . . ?
H23A C23D H23C 109.5 . . ?
H23B C23D H23C 109.5 . . ?
O2 C21' H21' 116.4 . . ?
O2 C21' N2' 127.1(10) . . ?
N2' C21' H21' 116.4 . . ?
C21' N2' C22' 118.9(9) . . ?
C21' N2' C23' 123.6(10) . . ?
C23' N2' C22' 116.9(8) . . ?
N2' C22' H22D 109.5 . . ?
N2' C22' H22E 109.5 . . ?
N2' C22' H22F 109.5 . . ?
H22D C22' H22E 109.5 . . ?
H22D C22' H22F 109.5 . . ?
H22E C22' H22F 109.5 . . ?
N2' C23' H23D 109.5 . . ?
N2' C23' H23E 109.5 . . ?
N2' C23' H23F 109.5 . . ?
H23D C23' H23E 109.5 . . ?
H23D C23' H23F 109.5 . . ?
H23E C23' H23F 109.5 . . ?
Mg1 C21" H21" 75.7 . . ?
O2 C21" Mg1 43.5(4) . . ?
O2 C21" H21" 118.9 . . ?
O2 C21" N2" 122.2(12) . . ?
N2" C21" Mg1 164.5(9) . . ?
N2" C21" H21" 118.9 . . ?
C21" N2" C22" 119.2(11) . . ?
C21" N2" C23" 119.9(11) . . ?
C23" N2" C22" 120.3(9) . . ?
N2" C22" H22G 109.5 . . ?
N2" C22" H22H 109.5 . . ?
N2" C22" H22I 109.5 . . ?
H22G C22" H22H 109.5 . . ?
H22G C22" H22I 109.5 . . ?
H22H C22" H22I 109.5 . . ?
N2" C23" H23G 109.5 . . ?
N2" C23" H23H 109.5 . . ?
N2" C23" H23I 109.5 . . ?
H23G C23" H23H 109.5 . . ?
H23G C23" H23I 109.5 . . ?
H23H C23" H23I 109.5 . . ?
O3 C31D H31D 115.8 . . ?
O3 C31D N3 128(2) . . ?
N3 C31D H31D 115.8 . . ?
C31D N3 C32D 116.5(19) . . ?
C31D N3 C33D 125(2) . . ?
C32D N3 C33D 117(2) . . ?
N3 C32D H32A 109.5 . . ?
N3 C32D H32B 109.5 . . ?
N3 C32D H32C 109.5 . . ?
H32A C32D H32B 109.5 . . ?
H32A C32D H32C 109.5 . . ?
H32B C32D H32C 109.5 . . ?
N3 C33D H33A 109.5 . . ?
N3 C33D H33B 109.5 . . ?
N3 C33D H33C 109.5 . . ?
H33A C33D H33B 109.5 . . ?
H33A C33D H33C 109.5 . . ?
H33B C33D H33C 109.5 . . ?
O4 C41D H41D 117.2 . . ?
O4 C41D N4 126(3) . . ?
N4 C41D H41D 117.2 . . ?
C41D N4 C42D 113.8(18) . . ?
C41D N4 C43D 117(3) . . ?
C43D N4 C42D 129(2) . . ?
N4 C42D H42A 109.5 . . ?
N4 C42D H42B 109.5 . . ?
N4 C42D H42C 109.5 . . ?
H42A C42D H42B 109.5 . . ?
H42A C42D H42C 109.5 . . ?
H42B C42D H42C 109.5 . . ?
N4 C43D H43A 109.5 . . ?
N4 C43D H43B 109.5 . . ?
N4 C43D H43C 109.5 . . ?
H43A C43D H43B 109.5 . . ?
H43A C43D H43C 109.5 . . ?
H43B C43D H43C 109.5 . . ?

loop_
_geom_bond_atom_site_label_1
_geom_bond_atom_site_label_2
_geom_bond_distance
_geom_bond_site_symmetry_2
_geom_bond_publ_flag
Mg1 Mg2 3.5556(11) . ?
Mg1 O11 2.012(3) . ?
Mg1 O21 2.010(2) . ?
Mg1 O31 2.152(2) 2_666 ?
Mg1 O32 2.213(3) 2_666 ?
Mg1 C31 2.473(3) 2_666 ?
Mg1 O1 2.013(3) . ?
Mg1 O2 2.070(3) . ?
Mg1 C21" 2.765(10) . ?
Mg2 O12 2.121(2) . ?
Mg2 O12 2.121(2) 2_666 ?
Mg2 O22 2.053(2) 2_666 ?
Mg2 O22 2.054(2) . ?
Mg2 O31 2.073(2) . ?
Mg2 O31 2.073(2) 2_666 ?
O11 C11 1.254(4) . ?
O12 C11 1.254(4) . ?
C11 C12 1.497(4) . ?
C12 C13 1.357(5) . ?
C12 S1 1.730(3) . ?
C13 H13 0.9500 . ?
C13 C14 1.430(5) . ?
C14 H14 0.9500 . ?
C14 C15 1.358(5) . ?
C15 C15 1.462(6) 2_776 ?
C15 S1 1.731(3) . ?
O21 C21 1.262(4) . ?
O22 C21 1.244(4) . ?
C21 C22 1.488(4) . ?
C22 C23 1.362(5) . ?
C22 S2 1.718(3) . ?
C23 H23 0.9500 . ?
C23 C24 1.412(5) . ?
C24 H24 0.9500 . ?
C24 C25 1.360(6) . ?
C25 C25 1.461(7) 2_565 ?
C25 S2 1.723(4) . ?
O31 C31 1.278(4) . ?
O32 C31 1.241(4) . ?
C31 C32 1.477(4) . ?
C32 C33 1.358(5) . ?
C32 S3 1.723(3) . ?
C33 H33 0.9500 . ?
C33 C34 1.412(4) . ?
C34 H34 0.9500 . ?
C34 C35 1.370(5) . ?
C35 C35 1.453(6) 2_665 ?
C35 S3 1.724(3) . ?
O1 C11D 1.197(4) . ?
C11D H11D 0.9500 . ?
C11D N1 1.310(5) . ?
N1 C12D 1.453(5) . ?
N1 C13D 1.434(5) . ?
C12D H12A 0.9800 . ?
C12D H12B 0.9800 . ?
C12D H12C 0.9800 . ?
C13D H13A 0.9800 . ?
C13D H13B 0.9800 . ?
C13D H13C 0.9800 . ?
O2 C21D 1.211(7) . ?
O2 C21' 1.190(8) . ?
O2 C21" 1.193(8) . ?
C21D H21D 0.9500 . ?
C21D N2 1.302(8) . ?
N2 C22D 1.439(8) . ?
N2 C23D 1.434(8) . ?
C22D H22A 0.9800 . ?
C22D H22B 0.9800 . ?
C22D H22C 0.9800 . ?
C23D H23A 0.9800 . ?
C23D H23B 0.9800 . ?
C23D H23C 0.9800 . ?
C21' H21' 0.9500 . ?
C21' N2' 1.309(9) . ?
N2' C22' 1.451(8) . ?
N2' C23' 1.449(8) . ?
C22' H22D 0.9800 . ?
C22' H22E 0.9800 . ?
C22' H22F 0.9800 . ?
C23' H23D 0.9800 . ?
C23' H23E 0.9800 . ?
C23' H23F 0.9800 . ?
C21" H21" 0.9500 . ?
C21" N2" 1.314(9) . ?
N2" C22" 1.441(8) . ?
N2" C23" 1.427(8) . ?
C22" H22G 0.9800 . ?
C22" H22H 0.9800 . ?
C22" H22I 0.9800 . ?
C23" H23G 0.9800 . ?
C23" H23H 0.9800 . ?
C23" H23I 0.9800 . ?
O3 C31D 1.189(9) . ?
C31D H31D 0.9500 . ?
C31D N3 1.311(10) . ?
N3 C32D 1.439(9) . ?
N3 C33D 1.442(8) . ?
C32D H32A 0.9800 . ?
C32D H32B 0.9800 . ?
C32D H32C 0.9800 . ?
C33D H33A 0.9800 . ?
C33D H33B 0.9800 . ?
C33D H33C 0.9800 . ?
O4 C41D 1.193(9) . ?
C41D H41D 0.9500 . ?
C41D N4 1.306(10) . ?
N4 C42D 1.431(9) . ?
N4 C43D 1.429(9) . ?
C42D H42A 0.9800 . ?
C42D H42B 0.9800 . ?
C42D H42C 0.9800 . ?
C43D H43A 0.9800 . ?
C43D H43B 0.9800 . ?
C43D H43C 0.9800 . ?
